data_4115099
loop_
_publ_author_name
'William W. Brennessel'
'John E. Ellis'
'Marie K. Pomije'
'Victor J. Sussman'
'Eugenijus Urnezius'
'Victor G. Young'

_publ_section_title
;
 Tris(\h4-naphthalene)- and Tris(1-4-\h4-anthracene)tantalate(1-): First
 Homoleptic Arene Complexes of Anionic Tantalum1
;
_journal_name_full 'Journal of the American Chemical Society'
_journal_page_first 10258
_journal_page_last 10259
_journal_paper_doi 10.1021/ja020725y
_journal_volume 124
_journal_year 2002
_chemical_formula_moiety 'C18 H36 N2 Na O6, C24 H24 Ta'
_chemical_formula_sum 'C42 H60 N2 Na O6 Ta'
_chemical_formula_weight 892.86
_chemical_name_common 3
_chemical_name_systematic
; 
 ? 
;
_space_group_IT_number 14
_symmetry_cell_setting monoclinic
_symmetry_space_group_name_Hall '-P 2ybc'
_symmetry_space_group_name_H-M 'P 1 21/c 1'
_atom_sites_solution_hydrogens geom
_atom_sites_solution_primary direct
_atom_sites_solution_secondary difmap
_audit_creation_method SHELXL-97
_cell_angle_alpha 90.00
_cell_angle_beta 94.706(2)
_cell_angle_gamma 90.00
_cell_formula_units_Z 4
_cell_length_a 12.383(2)
_cell_length_b 16.693(2)
_cell_length_c 19.026(2)
_cell_measurement_reflns_used 2651
_cell_measurement_temperature 173(2)
_cell_volume 3919.6(9)
_computing_cell_refinement 'SAINT, Bruker'
_computing_data_collection 'SMART, Bruker'
_computing_data_reduction 'SAINT, Bruker'
_computing_molecular_graphics 'SHELXTL, Bruker'
_computing_structure_refinement SHELXL-97
_computing_structure_solution SHELXS-97
_diffrn_ambient_temperature 173(2)
_diffrn_measured_fraction_theta_full 0.998
_diffrn_measured_fraction_theta_max 0.998
_diffrn_measurement_device_type 'Bruker SMART Platform CCD'
_diffrn_measurement_method 'area detector, omega scans'
_diffrn_radiation_monochromator graphite
_diffrn_radiation_source 'fine-focus sealed tube'
_diffrn_radiation_type MoK\a
_diffrn_radiation_wavelength 0.71073
_diffrn_reflns_av_R_equivalents 0.0666
_diffrn_reflns_av_sigmaI/netI 0.0737
_diffrn_reflns_limit_h_max 14
_diffrn_reflns_limit_h_min -14
_diffrn_reflns_limit_k_max 19
_diffrn_reflns_limit_k_min -19
_diffrn_reflns_limit_l_max 20
_diffrn_reflns_limit_l_min -22
_diffrn_reflns_number 26211
_diffrn_reflns_theta_full 25.08
_diffrn_reflns_theta_max 25.08
_diffrn_reflns_theta_min 1.63
_exptl_absorpt_coefficient_mu 2.865
_exptl_absorpt_correction_T_max 1.000000
_exptl_absorpt_correction_T_min 0.853257
_exptl_absorpt_correction_type multi-scan
_exptl_absorpt_process_details 'SADABS, R. Blessing, 1995'
_exptl_crystal_colour black
_exptl_crystal_density_diffrn 1.513
_exptl_crystal_description needle
_exptl_crystal_F_000 1832
_exptl_crystal_size_max 0.26
_exptl_crystal_size_mid 0.08
_exptl_crystal_size_min 0.02
_refine_diff_density_max 1.794
_refine_diff_density_min -1.320
_refine_diff_density_rms 0.123
_refine_ls_extinction_method none
_refine_ls_goodness_of_fit_ref 0.978
_refine_ls_hydrogen_treatment riding
_refine_ls_matrix_type full
_refine_ls_number_parameters 469
_refine_ls_number_reflns 6955
_refine_ls_number_restraints 0
_refine_ls_restrained_S_all 0.978
_refine_ls_R_factor_all 0.0614
_refine_ls_R_factor_gt 0.0377
_refine_ls_shift/su_max 0.003
_refine_ls_shift/su_mean 0.000
_refine_ls_structure_factor_coef Fsqd
_refine_ls_weighting_details 'calc w=1/[\s^2^(Fo^2^)+(0.0315P)^2^+0.0000P] where P=(Fo^2^+2Fc^2^)/3'
_refine_ls_weighting_scheme calc
_refine_ls_wR_factor_gt 0.0787
_refine_ls_wR_factor_ref 0.0829
_reflns_number_gt 4905
_reflns_number_total 6955
_reflns_threshold_expression >2sigma(I)
_cod_data_source_file ja020725y_3.cif
_cod_data_source_block 3
_cod_original_cell_volume 3919.5(9)
_cod_database_code 4115099

loop_
_symmetry_equiv_pos_as_xyz
'x, y, z'
'-x, y+1/2, -z+1/2'
'-x, -y, -z'
'x, -y-1/2, z-1/2'

loop_
_atom_site_label
_atom_site_type_symbol
_atom_site_fract_x
_atom_site_fract_y
_atom_site_fract_z
_atom_site_U_iso_or_equiv
_atom_site_adp_type
_atom_site_occupancy
_atom_site_symmetry_multiplicity
_atom_site_calc_flag
_atom_site_refinement_flags
Ta1 Ta 0.229608(19) 1.440916(14) 0.619127(12) 0.02506(8) Uani 1 1 d .
C1 C 0.1709(5) 1.3333(4) 0.5372(3) 0.0336(15) Uani 1 1 d .
H1A H 0.0912 1.3237 0.5371 0.040 Uiso 1 1 calc R
C2 C 0.2264(5) 1.3090(3) 0.6025(3) 0.0299(14) Uani 1 1 d .
H2A H 0.1820 1.2780 0.6347 0.036 Uiso 1 1 calc R
C3 C 0.3321(5) 1.3233(4) 0.6279(3) 0.0345(15) Uani 1 1 d .
H3A H 0.3482 1.3050 0.6777 0.041 Uiso 1 1 calc R
C4 C 0.4195(5) 1.3620(4) 0.6009(3) 0.0380(16) Uani 1 1 d .
H4A H 0.4780 1.3754 0.6385 0.046 Uiso 1 1 calc R
C5 C 0.4527(5) 1.3739(4) 0.5320(3) 0.0390(16) Uani 1 1 d .
H5A H 0.5246 1.3938 0.5323 0.047 Uiso 1 1 calc R
C6 C 0.4046(5) 1.3632(4) 0.4651(3) 0.0380(16) Uani 1 1 d .
H6A H 0.4545 1.3661 0.4298 0.046 Uiso 1 1 calc R
C7 C 0.2991(5) 1.3490(4) 0.4376(3) 0.0401(16) Uani 1 1 d .
H7A H 0.2927 1.3420 0.3879 0.048 Uiso 1 1 calc R
C8 C 0.2023(5) 1.3429(4) 0.4669(3) 0.0363(16) Uani 1 1 d .
H8A H 0.1419 1.3458 0.4328 0.044 Uiso 1 1 calc R
C9 C 0.0419(5) 1.4429(4) 0.6520(3) 0.0347(14) Uani 1 1 d .
H9A H -0.0046 1.4789 0.6202 0.042 Uiso 1 1 calc R
C10 C 0.1176(5) 1.4870(4) 0.6954(3) 0.0340(15) Uani 1 1 d .
H10A H 0.1063 1.5463 0.6941 0.041 Uiso 1 1 calc R
C11 C 0.2089(5) 1.4610(4) 0.7401(3) 0.0378(17) Uani 1 1 d .
H11A H 0.2539 1.5058 0.7616 0.045 Uiso 1 1 calc R
C12 C 0.2408(6) 1.3849(5) 0.7654(3) 0.049(2) Uani 1 1 d .
H12A H 0.3168 1.3851 0.7877 0.059 Uiso 1 1 calc R
C13 C 0.1893(7) 1.3120(5) 0.7751(3) 0.054(2) Uani 1 1 d .
H13A H 0.2325 1.2762 0.8043 0.064 Uiso 1 1 calc R
C14 C 0.0907(6) 1.2801(4) 0.7521(3) 0.0477(19) Uani 1 1 d .
H14A H 0.0738 1.2330 0.7771 0.057 Uiso 1 1 calc R
C15 C 0.0101(6) 1.3010(4) 0.7006(3) 0.0447(18) Uani 1 1 d .
H15A H -0.0461 1.2624 0.6941 0.054 Uiso 1 1 calc R
C16 C -0.0051(5) 1.3667(4) 0.6570(3) 0.0374(16) Uani 1 1 d .
H16A H -0.0619 1.3582 0.6210 0.045 Uiso 1 1 calc R
C17 C 0.1607(5) 1.5357(4) 0.5289(3) 0.0361(16) Uani 1 1 d .
H17A H 0.1214 1.5075 0.4880 0.043 Uiso 1 1 calc R
C18 C 0.2730(6) 1.5229(4) 0.5304(3) 0.0391(17) Uani 1 1 d .
H18A H 0.2988 1.4956 0.4881 0.047 Uiso 1 1 calc R
C19 C 0.3519(5) 1.5371(3) 0.5857(3) 0.0361(16) Uani 1 1 d .
H19A H 0.4247 1.5148 0.5773 0.043 Uiso 1 1 calc R
C20 C 0.3477(5) 1.5714(4) 0.6519(3) 0.0435(18) Uani 1 1 d .
H20A H 0.4137 1.5585 0.6838 0.052 Uiso 1 1 calc R
C21 C 0.2863(6) 1.6357(4) 0.6794(3) 0.0438(18) Uani 1 1 d .
H21A H 0.3183 1.6558 0.7229 0.053 Uiso 1 1 calc R
C22 C 0.1941(6) 1.6738(4) 0.6577(4) 0.0469(18) Uani 1 1 d .
H22A H 0.1819 1.7214 0.6832 0.056 Uiso 1 1 calc R
C23 C 0.1103(6) 1.6561(4) 0.6028(4) 0.0473(18) Uani 1 1 d .
H23A H 0.0528 1.6939 0.5999 0.057 Uiso 1 1 calc R
C24 C 0.0970(5) 1.5966(4) 0.5548(3) 0.0408(17) Uani 1 1 d .
H24A H 0.0254 1.5958 0.5327 0.049 Uiso 1 1 calc R
Na1 Na 0.74178(17) 1.43903(14) 0.91093(11) 0.0324(5) Uani 1 1 d .
N1 N 0.7255(4) 1.5300(3) 0.7649(2) 0.0342(13) Uani 1 1 d .
C25 C 0.6726(5) 1.4748(4) 0.7129(3) 0.0401(17) Uani 1 1 d .
H25A H 0.6934 1.4891 0.6654 0.048 Uiso 1 1 calc R
H25B H 0.5930 1.4807 0.7127 0.048 Uiso 1 1 calc R
C26 C 0.7029(5) 1.3897(4) 0.7283(3) 0.0414(17) Uani 1 1 d .
H26A H 0.6663 1.3549 0.6916 0.050 Uiso 1 1 calc R
H26B H 0.7821 1.3834 0.7262 0.050 Uiso 1 1 calc R
O1 O 0.6740(3) 1.3637(3) 0.7963(2) 0.0386(11) Uani 1 1 d .
C27 C 0.5609(5) 1.3537(4) 0.7994(3) 0.0444(18) Uani 1 1 d .
H27A H 0.5292 1.3275 0.7558 0.053 Uiso 1 1 calc R
H27B H 0.5257 1.4066 0.8036 0.053 Uiso 1 1 calc R
C28 C 0.5425(5) 1.3032(4) 0.8619(3) 0.0431(17) Uani 1 1 d .
H28A H 0.4639 1.2956 0.8655 0.052 Uiso 1 1 calc R
H28B H 0.5762 1.2499 0.8572 0.052 Uiso 1 1 calc R
O2 O 0.5899(3) 1.3428(2) 0.9234(2) 0.0381(11) Uani 1 1 d .
C29 C 0.5939(5) 1.2887(4) 0.9820(3) 0.0458(18) Uani 1 1 d .
H29A H 0.6376 1.2410 0.9722 0.055 Uiso 1 1 calc R
H29B H 0.5198 1.2708 0.9906 0.055 Uiso 1 1 calc R
C30 C 0.6445(5) 1.3324(4) 1.0457(3) 0.0450(17) Uani 1 1 d .
H30A H 0.5967 1.3774 1.0568 0.054 Uiso 1 1 calc R
H30B H 0.6494 1.2955 1.0865 0.054 Uiso 1 1 calc R
C31 C 0.6629(5) 1.6026(4) 0.7724(3) 0.0397(16) Uani 1 1 d .
H31A H 0.6347 1.6214 0.7251 0.048 Uiso 1 1 calc R
H31B H 0.7111 1.6448 0.7939 0.048 Uiso 1 1 calc R
C32 C 0.5686(5) 1.5908(4) 0.8175(3) 0.0407(17) Uani 1 1 d .
H32A H 0.5285 1.6419 0.8201 0.049 Uiso 1 1 calc R
H32B H 0.5183 1.5506 0.7948 0.049 Uiso 1 1 calc R
O3 O 0.6037(3) 1.5645(3) 0.8881(2) 0.0376(10) Uani 1 1 d .
C33 C 0.6581(6) 1.6246(4) 0.9294(3) 0.0436(17) Uani 1 1 d .
H33A H 0.6197 1.6763 0.9222 0.052 Uiso 1 1 calc R
H33B H 0.7327 1.6311 0.9152 0.052 Uiso 1 1 calc R
C34 C 0.6611(6) 1.6005(4) 1.0054(3) 0.0406(17) Uani 1 1 d .
H34A H 0.6958 1.6430 1.0357 0.049 Uiso 1 1 calc R
H34B H 0.5867 1.5919 1.0193 0.049 Uiso 1 1 calc R
O4 O 0.7216(3) 1.5287(2) 1.0132(2) 0.0357(11) Uani 1 1 d .
C35 C 0.7201(6) 1.4984(4) 1.0824(3) 0.0406(17) Uani 1 1 d .
H35A H 0.6446 1.4868 1.0926 0.049 Uiso 1 1 calc R
H35B H 0.7500 1.5390 1.1167 0.049 Uiso 1 1 calc R
C36 C 0.7866(6) 1.4232(4) 1.0898(3) 0.0422(17) Uani 1 1 d .
H36A H 0.8637 1.4366 1.0858 0.051 Uiso 1 1 calc R
H36B H 0.7802 1.4000 1.1371 0.051 Uiso 1 1 calc R
C37 C 0.8365(5) 1.5472(4) 0.7501(3) 0.0362(16) Uani 1 1 d .
H37A H 0.8365 1.5914 0.7155 0.043 Uiso 1 1 calc R
H37B H 0.8677 1.4993 0.7287 0.043 Uiso 1 1 calc R
C38 C 0.9073(5) 1.5704(4) 0.8159(3) 0.0387(16) Uani 1 1 d .
H38A H 0.9810 1.5831 0.8025 0.046 Uiso 1 1 calc R
H38B H 0.8775 1.6195 0.8362 0.046 Uiso 1 1 calc R
O5 O 0.9150(3) 1.5086(2) 0.86895(19) 0.0337(10) Uani 1 1 d .
C39 C 0.9791(5) 1.4418(4) 0.8507(3) 0.0378(15) Uani 1 1 d .
H39A H 1.0444 1.4606 0.8289 0.045 Uiso 1 1 calc R
H39B H 0.9368 1.4071 0.8164 0.045 Uiso 1 1 calc R
C40 C 1.0112(5) 1.3959(4) 0.9163(3) 0.0393(16) Uani 1 1 d .
H40A H 1.0582 1.3502 0.9056 0.047 Uiso 1 1 calc R
H40B H 1.0518 1.4309 0.9512 0.047 Uiso 1 1 calc R
O6 O 0.9151(3) 1.3677(2) 0.9435(2) 0.0333(10) Uani 1 1 d .
C41 C 0.9376(5) 1.3282(4) 1.0091(3) 0.0422(17) Uani 1 1 d .
H41A H 0.9736 1.3654 1.0441 0.051 Uiso 1 1 calc R
H41B H 0.9864 1.2820 1.0034 0.051 Uiso 1 1 calc R
C42 C 0.8324(5) 1.2998(4) 1.0338(3) 0.0431(17) Uani 1 1 d .
H42A H 0.8026 1.2570 1.0018 0.052 Uiso 1 1 calc R
H42B H 0.8460 1.2764 1.0815 0.052 Uiso 1 1 calc R
N2 N 0.7520(4) 1.3638(3) 1.0361(2) 0.0327(12) Uani 1 1 d .

loop_
_atom_site_aniso_label
_atom_site_aniso_U_11
_atom_site_aniso_U_22
_atom_site_aniso_U_33
_atom_site_aniso_U_23
_atom_site_aniso_U_13
_atom_site_aniso_U_12
Ta1 0.03234(14) 0.02469(13) 0.01802(13) -0.00120(12) 0.00124(9) 0.00053(14)
C1 0.039(4) 0.031(4) 0.031(4) -0.014(3) 0.005(3) -0.008(3)
C2 0.041(4) 0.026(3) 0.024(4) 0.002(2) 0.008(3) 0.005(3)
C3 0.048(4) 0.038(4) 0.018(3) 0.000(3) 0.004(3) 0.013(3)
C4 0.040(4) 0.043(4) 0.029(4) -0.004(3) -0.010(3) -0.002(3)
C5 0.031(4) 0.043(4) 0.044(4) -0.005(3) 0.007(3) -0.001(3)
C6 0.045(4) 0.038(4) 0.034(4) -0.005(3) 0.019(3) 0.003(3)
C7 0.050(4) 0.048(4) 0.023(3) -0.003(3) 0.006(3) 0.000(3)
C8 0.039(4) 0.042(4) 0.027(4) -0.007(3) -0.005(3) 0.006(3)
C9 0.037(4) 0.038(4) 0.029(3) 0.003(3) 0.000(3) -0.001(3)
C10 0.046(4) 0.027(4) 0.031(4) -0.002(3) 0.016(3) 0.001(3)
C11 0.050(4) 0.049(5) 0.015(3) -0.010(3) 0.008(3) -0.017(3)
C12 0.051(5) 0.070(6) 0.025(4) -0.021(4) -0.008(3) 0.019(4)
C13 0.092(6) 0.051(5) 0.018(4) 0.002(3) 0.004(4) 0.031(5)
C14 0.078(6) 0.034(4) 0.033(4) 0.004(3) 0.020(4) 0.001(4)
C15 0.053(5) 0.039(4) 0.045(4) -0.011(3) 0.021(4) -0.012(3)
C16 0.038(4) 0.047(4) 0.028(4) -0.007(3) 0.009(3) 0.000(3)
C17 0.049(4) 0.034(4) 0.023(3) 0.005(3) -0.008(3) -0.003(3)
C18 0.059(5) 0.031(4) 0.032(4) 0.001(3) 0.025(3) -0.001(3)
C19 0.033(4) 0.030(4) 0.046(4) 0.002(3) 0.007(3) 0.001(3)
C20 0.033(4) 0.055(5) 0.042(4) 0.012(4) -0.002(3) -0.007(3)
C21 0.054(5) 0.048(5) 0.030(4) -0.007(3) 0.006(3) -0.020(4)
C22 0.070(5) 0.026(4) 0.048(4) -0.005(3) 0.025(4) -0.003(4)
C23 0.056(5) 0.027(4) 0.060(5) 0.007(3) 0.012(4) 0.014(3)
C24 0.045(4) 0.030(4) 0.047(4) 0.012(3) 0.001(3) 0.005(3)
Na1 0.0351(13) 0.0347(13) 0.0272(12) -0.0027(11) 0.0014(10) -0.0002(12)
N1 0.033(3) 0.041(3) 0.028(3) 0.002(2) -0.003(2) 0.003(2)
C25 0.043(4) 0.056(4) 0.021(4) 0.003(3) 0.000(3) -0.002(3)
C26 0.040(4) 0.052(5) 0.033(4) -0.009(3) 0.004(3) -0.002(3)
O1 0.035(3) 0.045(3) 0.036(3) 0.000(2) -0.002(2) -0.001(2)
C27 0.037(4) 0.058(5) 0.037(4) 0.001(3) -0.007(3) -0.004(3)
C28 0.038(4) 0.046(4) 0.044(4) -0.002(3) -0.002(3) -0.007(3)
O2 0.047(3) 0.036(3) 0.031(3) 0.001(2) 0.000(2) -0.003(2)
C29 0.050(4) 0.042(4) 0.046(4) 0.009(3) 0.009(3) -0.003(3)
C30 0.059(5) 0.047(4) 0.029(4) 0.008(3) 0.006(3) 0.004(4)
C31 0.040(4) 0.050(4) 0.029(4) 0.008(3) 0.004(3) 0.005(3)
C32 0.052(4) 0.045(4) 0.024(4) 0.007(3) -0.001(3) 0.007(3)
O3 0.051(3) 0.036(3) 0.027(2) 0.006(2) 0.0083(19) -0.001(2)
C33 0.060(5) 0.035(4) 0.035(4) 0.005(3) -0.002(3) -0.002(3)
C34 0.056(5) 0.035(4) 0.032(4) -0.003(3) 0.006(3) 0.008(3)
O4 0.050(3) 0.036(3) 0.022(2) -0.0015(18) 0.005(2) 0.008(2)
C35 0.062(5) 0.043(4) 0.017(3) -0.003(3) 0.008(3) 0.005(3)
C36 0.059(5) 0.044(5) 0.022(3) -0.001(3) -0.002(3) 0.011(3)
C37 0.041(4) 0.040(4) 0.027(3) 0.007(3) 0.003(3) 0.001(3)
C38 0.040(4) 0.041(4) 0.035(4) 0.004(3) 0.005(3) -0.005(3)
O5 0.040(3) 0.038(3) 0.024(2) 0.0029(19) 0.0034(18) 0.006(2)
C39 0.035(3) 0.045(4) 0.034(4) 0.001(3) 0.010(3) 0.005(3)
C40 0.032(4) 0.049(4) 0.038(4) 0.006(3) 0.007(3) 0.007(3)
O6 0.035(2) 0.040(3) 0.025(2) 0.0060(19) 0.0002(18) 0.005(2)
C41 0.051(4) 0.045(4) 0.029(4) 0.003(3) -0.002(3) 0.010(3)
C42 0.063(5) 0.035(4) 0.032(4) 0.007(3) 0.007(3) 0.005(3)
N2 0.039(3) 0.031(3) 0.028(3) 0.001(2) 0.001(2) 0.003(2)

loop_
_atom_type_symbol
_atom_type_description
_atom_type_scat_dispersion_real
_atom_type_scat_dispersion_imag
_atom_type_scat_source
C C 0.0033 0.0016 'International Tables Vol C Tables 4.2.6.8 and 6.1.1.4'
H H 0.0000 0.0000 'International Tables Vol C Tables 4.2.6.8 and 6.1.1.4'
N N 0.0061 0.0033 'International Tables Vol C Tables 4.2.6.8 and 6.1.1.4'
O O 0.0106 0.0060 'International Tables Vol C Tables 4.2.6.8 and 6.1.1.4'
Na Na 0.0362 0.0249 'International Tables Vol C Tables 4.2.6.8 and 6.1.1.4'
Ta Ta -0.7052 6.5227 'International Tables Vol C Tables 4.2.6.8 and 6.1.1.4'

loop_
_geom_angle_atom_site_label_1
_geom_angle_atom_site_label_2
_geom_angle_atom_site_label_3
_geom_angle
C2 Ta1 C10 115.5(2)
C2 Ta1 C18 119.6(2)
C10 Ta1 C18 118.3(2)
C2 Ta1 C19 130.3(2)
C10 Ta1 C19 113.2(2)
C18 Ta1 C19 35.3(2)
C2 Ta1 C3 35.1(2)
C10 Ta1 C3 127.4(2)
C18 Ta1 C3 113.5(2)
C19 Ta1 C3 103.7(2)
C2 Ta1 C11 106.1(2)
C10 Ta1 C11 36.1(2)
C18 Ta1 C11 133.7(2)
C19 Ta1 C11 107.0(2)
C3 Ta1 C11 98.7(2)
C2 Ta1 C17 122.8(2)
C10 Ta1 C17 92.0(2)
C18 Ta1 C17 34.5(2)
C19 Ta1 C17 63.8(2)
C3 Ta1 C17 138.8(2)
C11 Ta1 C17 122.4(2)
C2 Ta1 C1 35.18(19)
C10 Ta1 C1 120.0(2)
C18 Ta1 C1 92.6(2)
C19 Ta1 C1 119.8(2)
C3 Ta1 C1 63.9(2)
C11 Ta1 C1 132.4(2)
C17 Ta1 C1 87.6(2)
C2 Ta1 C9 92.5(2)
C10 Ta1 C9 34.5(2)
C18 Ta1 C9 117.9(2)
C19 Ta1 C9 135.2(2)
C3 Ta1 C9 120.9(2)
C11 Ta1 C9 64.5(2)
C17 Ta1 C9 83.5(2)
C1 Ta1 C9 86.2(2)
C2 Ta1 C20 147.6(2)
C10 Ta1 C20 85.6(2)
C18 Ta1 C20 61.6(2)
C19 Ta1 C20 31.33(19)
C3 Ta1 C20 112.7(2)
C11 Ta1 C20 76.0(2)
C17 Ta1 C20 77.8(2)
C1 Ta1 C20 151.1(2)
C9 Ta1 C20 116.2(2)
C2 Ta1 C4 60.8(2)
C10 Ta1 C4 146.6(2)
C18 Ta1 C4 86.5(2)
C19 Ta1 C4 73.4(2)
C3 Ta1 C4 30.55(19)
C11 Ta1 C4 110.7(2)
C17 Ta1 C4 118.5(2)
C1 Ta1 C4 77.30(19)
C9 Ta1 C4 151.4(2)
C20 Ta1 C4 87.9(2)
C2 Ta1 C12 79.5(2)
C10 Ta1 C12 58.3(2)
C18 Ta1 C12 154.6(2)
C19 Ta1 C12 119.9(2)
C3 Ta1 C12 71.40(19)
C11 Ta1 C12 28.24(19)
C17 Ta1 C12 149.7(2)
C1 Ta1 C12 111.0(2)
C9 Ta1 C12 74.59(19)
C20 Ta1 C12 93.2(2)
C4 Ta1 C12 89.57(18)
C2 C1 C8 134.1(6)
C2 C1 Ta1 63.8(3)
C8 C1 Ta1 115.0(4)
C2 C1 H1A 111.1
C8 C1 H1A 111.1
Ta1 C1 H1A 111.1
C3 C2 C1 129.1(6)
C3 C2 Ta1 76.9(4)
C1 C2 Ta1 81.1(3)
C3 C2 H2A 115.4
C1 C2 H2A 115.4
Ta1 C2 H2A 115.4
C2 C3 C4 134.0(6)
C2 C3 Ta1 68.0(3)
C4 C3 Ta1 91.0(4)
C2 C3 H3A 112.9
C4 C3 H3A 112.9
Ta1 C3 H3A 112.9
C3 C4 C5 134.2(6)
C3 C4 Ta1 58.4(3)
C5 C4 Ta1 111.4(4)
C3 C4 H4A 112.4
C5 C4 H4A 112.4
Ta1 C4 H4A 112.4
C6 C5 C4 134.6(6)
C6 C5 H5A 112.7
C4 C5 H5A 112.7
C5 C6 C7 134.0(6)
C5 C6 H6A 113.0
C7 C6 H6A 113.0
C8 C7 C6 133.6(6)
C8 C7 H7A 113.2
C6 C7 H7A 113.2
C7 C8 C1 134.8(6)
C7 C8 Ta1 106.8(4)
C1 C8 Ta1 42.0(3)
C7 C8 H8A 112.6
C1 C8 H8A 112.6
Ta1 C8 H8A 126.1
C10 C9 C16 134.0(6)
C10 C9 Ta1 63.7(3)
C16 C9 Ta1 114.2(4)
C10 C9 H9A 111.3
C16 C9 H9A 111.3
Ta1 C9 H9A 111.3
C9 C10 C11 130.4(6)
C9 C10 Ta1 81.7(4)
C11 C10 Ta1 77.1(3)
C9 C10 H10A 114.8
C11 C10 H10A 114.8
Ta1 C10 H10A 114.8
C12 C11 C10 131.9(6)
C12 C11 Ta1 99.0(4)
C10 C11 Ta1 66.8(3)
C12 C11 H11A 113.8
C10 C11 H11A 113.8
Ta1 C11 H11A 113.8
C13 C12 C11 135.8(7)
C13 C12 Ta1 114.7(4)
C11 C12 Ta1 52.7(3)
C13 C12 H12A 111.8
C11 C12 H12A 111.8
Ta1 C12 H12A 111.8
C14 C13 C12 134.7(7)
C14 C13 H13A 112.7
C12 C13 H13A 112.7
C13 C14 C15 134.3(7)
C13 C14 H14A 112.9
C15 C14 H14A 112.9
C16 C15 C14 133.0(7)
C16 C15 H15A 113.5
C14 C15 H15A 113.5
C15 C16 C9 136.3(6)
C15 C16 Ta1 110.6(4)
C9 C16 Ta1 42.8(3)
C15 C16 H16A 111.8
C9 C16 H16A 111.8
Ta1 C16 H16A 120.9
C18 C17 C24 133.4(6)
C18 C17 Ta1 66.3(3)
C24 C17 Ta1 113.4(4)
C18 C17 H17A 111.3
C24 C17 H17A 111.3
Ta1 C17 H17A 111.3
C19 C18 C17 128.3(6)
C19 C18 Ta1 74.7(4)
C17 C18 Ta1 79.2(3)
C19 C18 H18A 115.7
C17 C18 H18A 115.7
Ta1 C18 H18A 115.7
C20 C19 C18 132.6(6)
C20 C19 Ta1 87.9(4)
C18 C19 Ta1 70.0(3)
C20 C19 H19A 113.6
C18 C19 H19A 113.6
Ta1 C19 H19A 113.6
C19 C20 C21 134.3(6)
C19 C20 Ta1 60.8(3)
C21 C20 Ta1 113.5(4)
C19 C20 H20A 111.8
C21 C20 H20A 111.8
Ta1 C20 H20A 111.8
C22 C21 C20 134.7(6)
C22 C21 H21A 112.7
C20 C21 H21A 112.7
C21 C22 C23 132.1(6)
C21 C22 H22A 114.0
C23 C22 H22A 114.0
C24 C23 C22 132.9(6)
C24 C23 H23A 113.5
C22 C23 H23A 113.5
C23 C24 C17 137.0(7)
C23 C24 Ta1 107.6(4)
C17 C24 Ta1 43.4(3)
C23 C24 H24A 111.5
C17 C24 H24A 111.5
Ta1 C24 H24A 125.3
O4 Na1 O6 103.49(15)
O4 Na1 O2 100.83(16)
O6 Na1 O2 108.03(16)
O4 Na1 O1 154.62(16)
O6 Na1 O1 100.98(15)
O2 Na1 O1 64.83(14)
O4 Na1 O5 96.25(15)
O6 Na1 O5 64.97(14)
O2 Na1 O5 162.73(16)
O1 Na1 O5 100.09(14)
O4 Na1 N2 65.66(15)
O6 Na1 N2 65.08(15)
O2 Na1 N2 66.18(15)
O1 Na1 N2 120.43(17)
O5 Na1 N2 119.82(15)
O4 Na1 O3 63.78(14)
O6 Na1 O3 158.08(16)
O2 Na1 O3 92.40(15)
O1 Na1 O3 94.77(14)
O5 Na1 O3 97.45(15)
N2 Na1 O3 119.06(15)
C31 N1 C37 112.0(5)
C31 N1 C25 112.2(5)
C37 N1 C25 111.8(5)
N1 C25 C26 111.9(5)
N1 C25 H25A 109.2
C26 C25 H25A 109.2
N1 C25 H25B 109.2
C26 C25 H25B 109.2
H25A C25 H25B 107.9
O1 C26 C25 112.8(5)
O1 C26 H26A 109.0
C25 C26 H26A 109.0
O1 C26 H26B 109.0
C25 C26 H26B 109.0
H26A C26 H26B 107.8
C27 O1 C26 113.1(4)
C27 O1 Na1 106.0(3)
C26 O1 Na1 121.5(4)
O1 C27 C28 108.4(5)
O1 C27 H27A 110.0
C28 C27 H27A 110.0
O1 C27 H27B 110.0
C28 C27 H27B 110.0
H27A C27 H27B 108.4
O2 C28 C27 108.2(5)
O2 C28 H28A 110.1
C27 C28 H28A 110.1
O2 C28 H28B 110.1
C27 C28 H28B 110.1
H28A C28 H28B 108.4
C28 O2 C29 109.4(5)
C28 O2 Na1 118.8(3)
C29 O2 Na1 120.1(3)
O2 C29 C30 107.8(5)
O2 C29 H29A 110.1
C30 C29 H29A 110.1
O2 C29 H29B 110.1
C30 C29 H29B 110.1
H29A C29 H29B 108.5
N2 C30 C29 113.5(5)
N2 C30 H30A 108.9
C29 C30 H30A 108.9
N2 C30 H30B 108.9
C29 C30 H30B 108.9
H30A C30 H30B 107.7
N1 C31 C32 112.9(5)
N1 C31 H31A 109.0
C32 C31 H31A 109.0
N1 C31 H31B 109.0
C32 C31 H31B 109.0
H31A C31 H31B 107.8
O3 C32 C31 112.2(5)
O3 C32 H32A 109.2
C31 C32 H32A 109.2
O3 C32 H32B 109.2
C31 C32 H32B 109.2
H32A C32 H32B 107.9
C33 O3 C32 113.3(5)
C33 O3 Na1 101.1(3)
C32 O3 Na1 121.3(3)
O3 C33 C34 108.7(5)
O3 C33 H33A 110.0
C34 C33 H33A 110.0
O3 C33 H33B 110.0
C34 C33 H33B 110.0
H33A C33 H33B 108.3
O4 C34 C33 107.4(5)
O4 C34 H34A 110.2
C33 C34 H34A 110.2
O4 C34 H34B 110.2
C33 C34 H34B 110.2
H34A C34 H34B 108.5
C35 O4 C34 110.7(4)
C35 O4 Na1 121.7(3)
C34 O4 Na1 121.0(3)
O4 C35 C36 109.7(5)
O4 C35 H35A 109.7
C36 C35 H35A 109.7
O4 C35 H35B 109.7
C36 C35 H35B 109.7
H35A C35 H35B 108.2
N2 C36 C35 112.1(5)
N2 C36 H36A 109.2
C35 C36 H36A 109.2
N2 C36 H36B 109.2
C35 C36 H36B 109.2
H36A C36 H36B 107.9
N1 C37 C38 112.5(5)
N1 C37 H37A 109.1
C38 C37 H37A 109.1
N1 C37 H37B 109.1
C38 C37 H37B 109.1
H37A C37 H37B 107.8
O5 C38 C37 113.3(5)
O5 C38 H38A 108.9
C37 C38 H38A 108.9
O5 C38 H38B 108.9
C37 C38 H38B 108.9
H38A C38 H38B 107.7
C39 O5 C38 113.3(4)
C39 O5 Na1 102.3(3)
C38 O5 Na1 121.5(3)
O5 C39 C40 108.3(5)
O5 C39 H39A 110.0
C40 C39 H39A 110.0
O5 C39 H39B 110.0
C40 C39 H39B 110.0
H39A C39 H39B 108.4
O6 C40 C39 107.6(5)
O6 C40 H40A 110.2
C39 C40 H40A 110.2
O6 C40 H40B 110.2
C39 C40 H40B 110.2
H40A C40 H40B 108.5
C40 O6 C41 111.5(4)
C40 O6 Na1 118.9(3)
C41 O6 Na1 123.0(3)
O6 C41 C42 108.1(5)
O6 C41 H41A 110.1
C42 C41 H41A 110.1
O6 C41 H41B 110.1
C42 C41 H41B 110.1
H41A C41 H41B 108.4
N2 C42 C41 113.0(5)
N2 C42 H42A 109.0
C41 C42 H42A 109.0
N2 C42 H42B 109.0
C41 C42 H42B 109.0
H42A C42 H42B 107.8
C30 N2 C42 111.9(5)
C30 N2 C36 112.0(5)
C42 N2 C36 110.8(5)
C30 N2 Na1 107.5(3)
C42 N2 Na1 107.3(3)
C36 N2 Na1 106.9(4)

loop_
_geom_bond_atom_site_label_1
_geom_bond_atom_site_label_2
_geom_bond_distance
Ta1 C2 2.225(6)
Ta1 C10 2.226(6)
Ta1 C18 2.272(6)
Ta1 C19 2.332(6)
Ta1 C3 2.336(6)
Ta1 C11 2.360(5)
Ta1 C17 2.437(6)
Ta1 C1 2.450(5)
Ta1 C9 2.456(6)
Ta1 C20 2.669(7)
Ta1 C4 2.742(6)
Ta1 C12 2.929(7)
C1 C2 1.429(7)
C1 C8 1.431(8)
C1 H1A 1.0000
C2 C3 1.378(8)
C2 H2A 1.0000
C3 C4 1.394(8)
C3 H3A 1.0000
C4 C5 1.420(8)
C4 H4A 1.0000
C5 C6 1.373(8)
C5 H5A 0.9500
C6 C7 1.387(8)
C6 H6A 0.9500
C7 C8 1.367(8)
C7 H7A 0.9500
C8 H8A 0.9500
C9 C10 1.406(8)
C9 C16 1.406(8)
C9 H9A 1.0000
C10 C11 1.425(8)
C10 H10A 1.0000
C11 C12 1.403(9)
C11 H11A 1.0000
C12 C13 1.392(10)
C12 H12A 1.0000
C13 C14 1.371(10)
C13 H13A 0.9500
C14 C15 1.384(9)
C14 H14A 0.9500
C15 C16 1.378(9)
C15 H15A 0.9500
C16 H16A 0.9500
C17 C18 1.404(8)
C17 C24 1.401(8)
C17 H17A 1.0000
C18 C19 1.397(8)
C18 H18A 1.0000
C19 C20 1.389(8)
C19 H19A 1.0000
C20 C21 1.438(9)
C20 H20A 1.0000
C21 C22 1.342(9)
C21 H21A 0.9500
C22 C23 1.440(9)
C22 H22A 0.9500
C23 C24 1.352(9)
C23 H23A 0.9500
C24 H24A 0.9500
Na1 O4 2.483(4)
Na1 O6 2.488(4)
Na1 O2 2.499(5)
Na1 O1 2.597(5)
Na1 O5 2.621(5)
Na1 N2 2.687(5)
Na1 O3 2.717(5)
N1 C31 1.453(7)
N1 C37 1.454(7)
N1 C25 1.466(7)
C25 C26 1.493(9)
C25 H25A 0.9900
C25 H25B 0.9900
C26 O1 1.437(7)
C26 H26A 0.9900
C26 H26B 0.9900
O1 C27 1.416(7)
C27 C28 1.491(8)
C27 H27A 0.9900
C27 H27B 0.9900
C28 O2 1.428(7)
C28 H28A 0.9900
C28 H28B 0.9900
O2 C29 1.433(7)
C29 C30 1.505(8)
C29 H29A 0.9900
C29 H29B 0.9900
C30 N2 1.456(8)
C30 H30A 0.9900
C30 H30B 0.9900
C31 C32 1.517(8)
C31 H31A 0.9900
C31 H31B 0.9900
C32 O3 1.446(6)
C32 H32A 0.9900
C32 H32B 0.9900
O3 C33 1.410(7)
C33 C34 1.499(8)
C33 H33A 0.9900
C33 H33B 0.9900
C34 O4 1.415(7)
C34 H34A 0.9900
C34 H34B 0.9900
O4 C35 1.412(6)
C35 C36 1.501(8)
C35 H35A 0.9900
C35 H35B 0.9900
C36 N2 1.463(7)
C36 H36A 0.9900
C36 H36B 0.9900
C37 C38 1.518(8)
C37 H37A 0.9900
C37 H37B 0.9900
C38 O5 1.440(7)
C38 H38A 0.9900
C38 H38B 0.9900
O5 C39 1.428(7)
C39 C40 1.489(8)
C39 H39A 0.9900
C39 H39B 0.9900
C40 O6 1.416(7)
C40 H40A 0.9900
C40 H40B 0.9900
O6 C41 1.419(6)
C41 C42 1.497(8)
C41 H41A 0.9900
C41 H41B 0.9900
C42 N2 1.462(7)
C42 H42A 0.9900
C42 H42B 0.9900

loop_
_geom_torsion_atom_site_label_1
_geom_torsion_atom_site_label_2
_geom_torsion_atom_site_label_3
_geom_torsion_atom_site_label_4
_geom_torsion
C10 Ta1 C1 C2 -92.5(4)
C18 Ta1 C1 C2 142.5(4)
C19 Ta1 C1 C2 118.8(4)
C3 Ta1 C1 C2 27.5(3)
C11 Ta1 C1 C2 -49.9(5)
C17 Ta1 C1 C2 176.6(4)
C9 Ta1 C1 C2 -99.7(4)
C20 Ta1 C1 C2 117.5(5)
C4 Ta1 C1 C2 56.7(4)
C12 Ta1 C1 C2 -27.8(4)
C2 Ta1 C1 C8 -128.8(6)
C10 Ta1 C1 C8 138.8(4)
C18 Ta1 C1 C8 13.7(5)
C19 Ta1 C1 C8 -9.9(5)
C3 Ta1 C1 C8 -101.3(5)
C11 Ta1 C1 C8 -178.7(4)
C17 Ta1 C1 C8 47.9(5)
C9 Ta1 C1 C8 131.5(5)
C20 Ta1 C1 C8 -11.3(7)
C4 Ta1 C1 C8 -72.1(4)
C12 Ta1 C1 C8 -156.6(4)
C8 C1 C2 C3 35.4(11)
Ta1 C1 C2 C3 -64.9(6)
C8 C1 C2 Ta1 100.3(7)
C10 Ta1 C2 C3 -119.6(4)
C18 Ta1 C2 C3 89.5(4)
C19 Ta1 C2 C3 48.0(4)
C11 Ta1 C2 C3 -82.2(4)
C17 Ta1 C2 C3 129.8(3)
C1 Ta1 C2 C3 133.8(5)
C9 Ta1 C2 C3 -146.3(3)
C20 Ta1 C2 C3 6.9(5)
C4 Ta1 C2 C3 23.0(3)
C12 Ta1 C2 C3 -72.5(3)
C10 Ta1 C2 C1 106.6(4)
C18 Ta1 C2 C1 -44.3(4)
C19 Ta1 C2 C1 -85.8(4)
C3 Ta1 C2 C1 -133.8(5)
C11 Ta1 C2 C1 144.0(3)
C17 Ta1 C2 C1 -4.0(4)
C9 Ta1 C2 C1 79.9(4)
C20 Ta1 C2 C1 -127.0(4)
C4 Ta1 C2 C1 -110.9(4)
C12 Ta1 C2 C1 153.7(4)
C1 C2 C3 C4 -2.0(11)
Ta1 C2 C3 C4 -68.7(7)
C1 C2 C3 Ta1 66.7(6)
C10 Ta1 C3 C2 81.5(4)
C18 Ta1 C3 C2 -108.4(4)
C19 Ta1 C3 C2 -144.3(3)
C11 Ta1 C3 C2 105.6(3)
C17 Ta1 C3 C2 -78.6(4)
C1 Ta1 C3 C2 -27.6(3)
C9 Ta1 C3 C2 40.2(4)
C20 Ta1 C3 C2 -176.0(3)
C4 Ta1 C3 C2 -137.9(5)
C12 Ta1 C3 C2 98.4(4)
C2 Ta1 C3 C4 137.9(5)
C10 Ta1 C3 C4 -140.6(4)
C18 Ta1 C3 C4 29.5(4)
C19 Ta1 C3 C4 -6.4(4)
C11 Ta1 C3 C4 -116.4(4)
C17 Ta1 C3 C4 59.3(5)
C1 Ta1 C3 C4 110.4(4)
C9 Ta1 C3 C4 178.2(3)
C20 Ta1 C3 C4 -38.1(4)
C12 Ta1 C3 C4 -123.7(4)
C2 C3 C4 C5 -30.3(13)
Ta1 C3 C4 C5 -90.1(8)
C2 C3 C4 Ta1 59.8(7)
C2 Ta1 C4 C3 -26.2(4)
C10 Ta1 C4 C3 66.5(5)
C18 Ta1 C4 C3 -153.1(4)
C19 Ta1 C4 C3 173.5(4)
C11 Ta1 C4 C3 71.2(4)
C17 Ta1 C4 C3 -139.8(4)
C1 Ta1 C4 C3 -59.6(4)
C9 Ta1 C4 C3 -3.3(6)
C20 Ta1 C4 C3 145.3(4)
C12 Ta1 C4 C3 52.1(4)
C2 Ta1 C4 C5 103.4(5)
C10 Ta1 C4 C5 -163.9(4)
C18 Ta1 C4 C5 -23.5(5)
C19 Ta1 C4 C5 -56.9(4)
C3 Ta1 C4 C5 129.6(6)
C11 Ta1 C4 C5 -159.2(4)
C17 Ta1 C4 C5 -10.3(5)
C1 Ta1 C4 C5 69.9(4)
C9 Ta1 C4 C5 126.3(5)
C20 Ta1 C4 C5 -85.1(4)
C12 Ta1 C4 C5 -178.4(5)
C3 C4 C5 C6 12.1(13)
Ta1 C4 C5 C6 -54.1(9)
C4 C5 C6 C7 12.7(13)
C5 C6 C7 C8 2.6(13)
C6 C7 C8 C1 -14.4(13)
C6 C7 C8 Ta1 23.1(9)
C2 C1 C8 C7 -16.3(12)
Ta1 C1 C8 C7 60.6(9)
C2 C1 C8 Ta1 -76.9(7)
C2 Ta1 C8 C7 -105.2(5)
C10 Ta1 C8 C7 165.5(4)
C18 Ta1 C8 C7 54.8(4)
C19 Ta1 C8 C7 31.6(4)
C3 Ta1 C8 C7 -70.5(4)
C11 Ta1 C8 C7 -137.4(5)
C17 Ta1 C8 C7 91.2(4)
C1 Ta1 C8 C7 -139.8(7)
C9 Ta1 C8 C7 170.6(4)
C20 Ta1 C8 C7 33.3(5)
C4 Ta1 C8 C7 -38.1(4)
C12 Ta1 C8 C7 -110.0(4)
C2 Ta1 C8 C1 34.6(5)
C10 Ta1 C8 C1 -54.7(5)
C18 Ta1 C8 C1 -165.4(5)
C19 Ta1 C8 C1 171.3(5)
C3 Ta1 C8 C1 69.2(5)
C11 Ta1 C8 C1 2.4(7)
C17 Ta1 C8 C1 -129.1(5)
C9 Ta1 C8 C1 -49.7(5)
C20 Ta1 C8 C1 173.1(4)
C4 Ta1 C8 C1 101.6(5)
C12 Ta1 C8 C1 29.8(5)
C2 Ta1 C9 C10 134.2(4)
C18 Ta1 C9 C10 -100.3(4)
C19 Ta1 C9 C10 -61.3(5)
C3 Ta1 C9 C10 112.4(4)
C11 Ta1 C9 C10 27.5(4)
C17 Ta1 C9 C10 -103.1(4)
C1 Ta1 C9 C10 168.8(4)
C20 Ta1 C9 C10 -30.2(4)
C4 Ta1 C9 C10 114.4(5)
C12 Ta1 C9 C10 55.8(4)
C2 Ta1 C9 C16 5.4(4)
C10 Ta1 C9 C16 -128.8(6)
C18 Ta1 C9 C16 130.9(4)
C19 Ta1 C9 C16 169.9(4)
C3 Ta1 C9 C16 -16.4(5)
C11 Ta1 C9 C16 -101.3(5)
C17 Ta1 C9 C16 128.1(4)
C1 Ta1 C9 C16 40.0(4)
C20 Ta1 C9 C16 -159.0(4)
C4 Ta1 C9 C16 -14.4(7)
C12 Ta1 C9 C16 -73.0(4)
C16 C9 C10 C11 34.1(11)
Ta1 C9 C10 C11 -65.2(6)
C16 C9 C10 Ta1 99.2(7)
C2 Ta1 C10 C9 -52.5(4)
C18 Ta1 C10 C9 98.8(4)
C19 Ta1 C10 C9 137.8(4)
C3 Ta1 C10 C9 -91.5(4)
C11 Ta1 C10 C9 -134.9(6)
C17 Ta1 C10 C9 75.5(4)
C1 Ta1 C10 C9 -12.9(4)
C20 Ta1 C10 C9 153.1(4)
C4 Ta1 C10 C9 -127.5(4)
C12 Ta1 C10 C9 -110.4(4)
C2 Ta1 C10 C11 82.3(4)
C18 Ta1 C10 C11 -126.3(4)
C19 Ta1 C10 C11 -87.4(4)
C3 Ta1 C10 C11 43.3(5)
C17 Ta1 C10 C11 -149.6(4)
C1 Ta1 C10 C11 122.0(4)
C9 Ta1 C10 C11 134.9(6)
C20 Ta1 C10 C11 -72.0(4)
C4 Ta1 C10 C11 7.4(6)
C12 Ta1 C10 C11 24.5(3)
C9 C10 C11 C12 -14.0(11)
Ta1 C10 C11 C12 -81.1(7)
C9 C10 C11 Ta1 67.1(6)
C2 Ta1 C11 C12 20.5(5)
C10 Ta1 C11 C12 131.9(6)
C18 Ta1 C11 C12 -149.5(4)
C19 Ta1 C11 C12 -122.0(4)
C3 Ta1 C11 C12 -14.7(5)
C17 Ta1 C11 C12 168.6(4)
C1 Ta1 C11 C12 47.8(6)
C9 Ta1 C11 C12 105.5(5)
C20 Ta1 C11 C12 -126.0(5)
C4 Ta1 C11 C12 -43.8(5)
C2 Ta1 C11 C10 -111.4(4)
C18 Ta1 C11 C10 78.7(5)
C19 Ta1 C11 C10 106.1(4)
C3 Ta1 C11 C10 -146.5(4)
C17 Ta1 C11 C10 36.8(4)
C1 Ta1 C11 C10 -84.1(4)
C9 Ta1 C11 C10 -26.4(3)
C20 Ta1 C11 C10 102.1(4)
C4 Ta1 C11 C10 -175.7(3)
C12 Ta1 C11 C10 -131.9(6)
C10 C11 C12 C13 -21.4(12)
Ta1 C11 C12 C13 -88.3(8)
C10 C11 C12 Ta1 66.9(6)
C2 Ta1 C12 C13 -30.1(5)
C10 Ta1 C12 C13 98.9(6)
C18 Ta1 C12 C13 -171.2(5)
C19 Ta1 C12 C13 -160.8(5)
C3 Ta1 C12 C13 -65.4(5)
C11 Ta1 C12 C13 129.9(8)
C17 Ta1 C12 C13 110.7(6)
C1 Ta1 C12 C13 -14.2(6)
C9 Ta1 C12 C13 65.5(5)
C20 Ta1 C12 C13 -178.2(5)
C4 Ta1 C12 C13 -90.4(5)
C2 Ta1 C12 C11 -160.0(5)
C10 Ta1 C12 C11 -31.0(4)
C18 Ta1 C12 C11 58.8(7)
C19 Ta1 C12 C11 69.2(5)
C3 Ta1 C12 C11 164.7(5)
C17 Ta1 C12 C11 -19.3(7)
C1 Ta1 C12 C11 -144.1(4)
C9 Ta1 C12 C11 -64.5(4)
C20 Ta1 C12 C11 51.8(5)
C4 Ta1 C12 C11 139.7(5)
C11 C12 C13 C14 14.5(13)
Ta1 C12 C13 C14 -46.6(10)
C12 C13 C14 C15 13.7(14)
C13 C14 C15 C16 -6.8(13)
C14 C15 C16 C9 -11.4(13)
C14 C15 C16 Ta1 30.8(9)
C10 C9 C16 C15 -8.5(13)
Ta1 C9 C16 C15 67.6(9)
C10 C9 C16 Ta1 -76.1(7)
C2 Ta1 C16 C15 48.8(4)
C10 Ta1 C16 C15 -102.7(5)
C18 Ta1 C16 C15 160.8(4)
C19 Ta1 C16 C15 -155.9(5)
C3 Ta1 C16 C15 28.8(4)
C11 Ta1 C16 C15 -67.4(4)
C17 Ta1 C16 C15 170.9(4)
C1 Ta1 C16 C15 86.4(4)
C9 Ta1 C16 C15 -137.0(7)
C20 Ta1 C16 C15 -108.8(5)
C4 Ta1 C16 C15 34.2(5)
C12 Ta1 C16 C15 -37.4(4)
C2 Ta1 C16 C9 -174.3(5)
C10 Ta1 C16 C9 34.3(4)
C18 Ta1 C16 C9 -62.2(5)
C19 Ta1 C16 C9 -18.9(7)
C3 Ta1 C16 C9 165.8(4)
C11 Ta1 C16 C9 69.6(4)
C17 Ta1 C16 C9 -52.1(5)
C1 Ta1 C16 C9 -136.6(5)
C20 Ta1 C16 C9 28.2(5)
C4 Ta1 C16 C9 171.2(4)
C12 Ta1 C16 C9 99.6(5)
C2 Ta1 C17 C18 -95.7(4)
C10 Ta1 C17 C18 142.0(4)
C19 Ta1 C17 C18 27.1(4)
C3 Ta1 C17 C18 -53.7(5)
C11 Ta1 C17 C18 121.4(4)
C1 Ta1 C17 C18 -98.0(4)
C9 Ta1 C17 C18 175.5(4)
C20 Ta1 C17 C18 56.9(4)
C4 Ta1 C17 C18 -23.8(4)
C12 Ta1 C17 C18 132.0(5)
C2 Ta1 C17 C24 135.4(5)
C10 Ta1 C17 C24 13.1(5)
C18 Ta1 C17 C24 -128.9(7)
C19 Ta1 C17 C24 -101.8(5)
C3 Ta1 C17 C24 177.4(4)
C11 Ta1 C17 C24 -7.5(6)
C1 Ta1 C17 C24 133.1(5)
C9 Ta1 C17 C24 46.6(5)
C20 Ta1 C17 C24 -72.0(5)
C4 Ta1 C17 C24 -152.8(4)
C12 Ta1 C17 C24 3.1(7)
C24 C17 C18 C19 40.1(11)
Ta1 C17 C18 C19 -60.4(6)
C24 C17 C18 Ta1 100.5(7)
C2 Ta1 C18 C19 -119.2(4)
C10 Ta1 C18 C19 90.7(4)
C3 Ta1 C18 C19 -80.4(4)
C11 Ta1 C18 C19 49.7(5)
C17 Ta1 C18 C19 135.0(6)
C1 Ta1 C18 C19 -142.9(4)
C9 Ta1 C18 C19 130.0(4)
C20 Ta1 C18 C19 23.7(3)
C4 Ta1 C18 C19 -65.8(4)
C12 Ta1 C18 C19 15.7(7)
C2 Ta1 C18 C17 105.8(4)
C10 Ta1 C18 C17 -44.3(4)
C19 Ta1 C18 C17 -135.0(6)
C3 Ta1 C18 C17 144.6(4)
C11 Ta1 C18 C17 -85.3(5)
C1 Ta1 C18 C17 82.1(4)
C9 Ta1 C18 C17 -5.0(4)
C20 Ta1 C18 C17 -111.4(4)
C4 Ta1 C18 C17 159.2(4)
C12 Ta1 C18 C17 -119.3(5)
C17 C18 C19 C20 -4.9(12)
Ta1 C18 C19 C20 -67.2(7)
C17 C18 C19 Ta1 62.3(6)
C2 Ta1 C19 C20 -137.3(4)
C10 Ta1 C19 C20 30.5(4)
C18 Ta1 C19 C20 137.3(6)
C3 Ta1 C19 C20 -111.2(4)
C11 Ta1 C19 C20 -7.5(4)
C17 Ta1 C19 C20 110.8(4)
C1 Ta1 C19 C20 -178.8(4)
C9 Ta1 C19 C20 63.2(5)
C4 Ta1 C19 C20 -114.6(4)
C12 Ta1 C19 C20 -35.0(4)
C2 Ta1 C19 C18 85.4(4)
C10 Ta1 C19 C18 -106.8(4)
C3 Ta1 C19 C18 111.5(4)
C11 Ta1 C19 C18 -144.7(4)
C17 Ta1 C19 C18 -26.5(4)
C1 Ta1 C19 C18 44.0(4)
C9 Ta1 C19 C18 -74.0(5)
C20 Ta1 C19 C18 -137.3(6)
C4 Ta1 C19 C18 108.1(4)
C12 Ta1 C19 C18 -172.3(3)
C18 C19 C20 C21 -35.2(12)
Ta1 C19 C20 C21 -95.3(7)
C18 C19 C20 Ta1 60.1(7)
C2 Ta1 C20 C19 74.7(5)
C10 Ta1 C20 C19 -152.1(4)
C18 Ta1 C20 C19 -26.5(4)
C3 Ta1 C20 C19 78.9(4)
C11 Ta1 C20 C19 172.6(4)
C17 Ta1 C20 C19 -59.1(4)
C1 Ta1 C20 C19 2.2(6)
C9 Ta1 C20 C19 -135.5(4)
C4 Ta1 C20 C19 60.6(4)
C12 Ta1 C20 C19 150.1(4)
C2 Ta1 C20 C21 -156.4(4)
C10 Ta1 C20 C21 -23.1(5)
C18 Ta1 C20 C21 102.5(5)
C19 Ta1 C20 C21 129.0(7)
C3 Ta1 C20 C21 -152.1(4)
C11 Ta1 C20 C21 -58.4(5)
C17 Ta1 C20 C21 69.9(5)
C1 Ta1 C20 C21 131.2(5)
C9 Ta1 C20 C21 -6.5(5)
C4 Ta1 C20 C21 -170.4(5)
C12 Ta1 C20 C21 -80.9(5)
C19 C20 C21 C22 19.3(13)
Ta1 C20 C21 C22 -52.1(9)
C20 C21 C22 C23 11.9(13)
C21 C22 C23 C24 -1.0(14)
C22 C23 C24 C17 -12.7(14)
C22 C23 C24 Ta1 26.2(9)
C18 C17 C24 C23 -18.1(13)
Ta1 C17 C24 C23 60.8(10)
C18 C17 C24 Ta1 -78.9(7)
C2 Ta1 C24 C23 158.3(4)
C10 Ta1 C24 C23 52.7(5)
C18 Ta1 C24 C23 -107.3(5)
C19 Ta1 C24 C23 -72.7(5)
C3 Ta1 C24 C23 -146.9(6)
C11 Ta1 C24 C23 32.2(5)
C17 Ta1 C24 C23 -141.3(8)
C1 Ta1 C24 C23 170.0(5)
C9 Ta1 C24 C23 89.8(5)
C20 Ta1 C24 C23 -39.6(5)
C4 Ta1 C24 C23 -104.1(5)
C12 Ta1 C24 C23 40.6(5)
C2 Ta1 C24 C17 -60.3(6)
C10 Ta1 C24 C17 -166.0(5)
C18 Ta1 C24 C17 34.0(5)
C19 Ta1 C24 C17 68.6(5)
C3 Ta1 C24 C17 -5.5(9)
C11 Ta1 C24 C17 173.5(5)
C1 Ta1 C24 C17 -48.6(5)
C9 Ta1 C24 C17 -128.9(5)
C20 Ta1 C24 C17 101.8(5)
C4 Ta1 C24 C17 37.2(6)
C12 Ta1 C24 C17 -178.1(5)
C31 N1 C25 C26 -152.5(5)
C37 N1 C25 C26 80.7(6)
N1 C25 C26 O1 59.7(7)
C25 C26 O1 C27 71.7(7)
C25 C26 O1 Na1 -56.0(6)
O4 Na1 O1 C27 -25.0(6)
O6 Na1 O1 C27 139.5(4)
O2 Na1 O1 C27 34.6(4)
O5 Na1 O1 C27 -154.3(4)
N2 Na1 O1 C27 72.0(4)
O3 Na1 O1 C27 -55.9(4)
O4 Na1 O1 C26 105.8(5)
O6 Na1 O1 C26 -89.7(4)
O2 Na1 O1 C26 165.4(4)
O5 Na1 O1 C26 -23.5(4)
N2 Na1 O1 C26 -157.1(4)
O3 Na1 O1 C26 75.0(4)
C26 O1 C27 C28 162.1(5)
Na1 O1 C27 C28 -62.4(5)
O1 C27 C28 O2 59.3(7)
C27 C28 O2 C29 -167.9(5)
C27 C28 O2 Na1 -24.9(6)
O4 Na1 O2 C28 153.4(4)
O6 Na1 O2 C28 -98.4(4)
O1 Na1 O2 C28 -4.5(4)
O5 Na1 O2 C28 -35.2(7)
N2 Na1 O2 C28 -149.5(4)
O3 Na1 O2 C28 89.7(4)
O4 Na1 O2 C29 -67.5(4)
O6 Na1 O2 C29 40.7(4)
O1 Na1 O2 C29 134.6(4)
O5 Na1 O2 C29 103.8(6)
N2 Na1 O2 C29 -10.4(4)
O3 Na1 O2 C29 -131.3(4)
C28 O2 C29 C30 179.8(5)
Na1 O2 C29 C30 37.3(6)
O2 C29 C30 N2 -57.3(7)
C37 N1 C31 C32 -154.8(5)
C25 N1 C31 C32 78.5(6)
N1 C31 C32 O3 59.7(7)
C31 C32 O3 C33 70.6(7)
C31 C32 O3 Na1 -49.9(6)
O4 Na1 O3 C33 36.8(3)
O6 Na1 O3 C33 -21.4(6)
O2 Na1 O3 C33 137.6(3)
O1 Na1 O3 C33 -157.4(3)
O5 Na1 O3 C33 -56.6(3)
N2 Na1 O3 C33 73.7(4)
O4 Na1 O3 C32 163.0(4)
O6 Na1 O3 C32 104.8(5)
O2 Na1 O3 C32 -96.1(4)
O1 Na1 O3 C32 -31.2(4)
O5 Na1 O3 C32 69.7(4)
N2 Na1 O3 C32 -160.1(4)
C32 O3 C33 C34 163.3(5)
Na1 O3 C33 C34 -65.3(5)
O3 C33 C34 O4 62.7(7)
C33 C34 O4 C35 -174.9(5)
C33 C34 O4 Na1 -23.1(7)
O6 Na1 O4 C35 -57.2(4)
O2 Na1 O4 C35 54.5(4)
O1 Na1 O4 C35 107.2(5)
O5 Na1 O4 C35 -122.9(4)
N2 Na1 O4 C35 -2.9(4)
O3 Na1 O4 C35 141.9(5)
O6 Na1 O4 C34 154.1(4)
O2 Na1 O4 C34 -94.2(4)
O1 Na1 O4 C34 -41.5(6)
O5 Na1 O4 C34 88.4(4)
N2 Na1 O4 C34 -151.6(5)
O3 Na1 O4 C34 -6.9(4)
C34 O4 C35 C36 -178.9(5)
Na1 O4 C35 C36 29.5(7)
O4 C35 C36 N2 -54.3(7)
C31 N1 C37 C38 79.1(6)
C25 N1 C37 C38 -153.9(5)
N1 C37 C38 O5 60.5(7)
C37 C38 O5 C39 72.0(6)
C37 C38 O5 Na1 -50.4(6)
O4 Na1 O5 C39 138.8(3)
O6 Na1 O5 C39 36.8(3)
O2 Na1 O5 C39 -32.6(7)
O1 Na1 O5 C39 -60.7(3)
N2 Na1 O5 C39 73.4(3)
O3 Na1 O5 C39 -156.9(3)
O4 Na1 O5 C38 -93.7(4)
O6 Na1 O5 C38 164.3(4)
O2 Na1 O5 C38 94.8(6)
O1 Na1 O5 C38 66.8(4)
N2 Na1 O5 C38 -159.2(4)
O3 Na1 O5 C38 -29.4(4)
C38 O5 C39 C40 161.7(5)
Na1 O5 C39 C40 -65.8(5)
O5 C39 C40 O6 62.0(6)
C39 C40 O6 C41 -175.6(5)
C39 C40 O6 Na1 -23.3(6)
O4 Na1 O6 C40 -97.8(4)
O2 Na1 O6 C40 155.9(4)
O1 Na1 O6 C40 89.0(4)
O5 Na1 O6 C40 -7.1(4)
N2 Na1 O6 C40 -152.4(4)
O3 Na1 O6 C40 -46.1(6)
O4 Na1 O6 C41 51.3(4)
O2 Na1 O6 C41 -55.1(4)
O1 Na1 O6 C41 -122.0(4)
O5 Na1 O6 C41 141.9(4)
N2 Na1 O6 C41 -3.4(4)
O3 Na1 O6 C41 102.9(5)
C40 O6 C41 C42 -179.6(5)
Na1 O6 C41 C42 29.4(7)
O6 C41 C42 N2 -53.6(7)
C29 C30 N2 C42 -70.2(7)
C29 C30 N2 C36 164.6(5)
C29 C30 N2 Na1 47.4(6)
C41 C42 N2 C30 167.9(5)
C41 C42 N2 C36 -66.2(6)
C41 C42 N2 Na1 50.2(6)
C35 C36 N2 C30 -67.5(7)
C35 C36 N2 C42 166.7(5)
C35 C36 N2 Na1 50.1(6)
O4 Na1 N2 C30 96.0(4)
O6 Na1 N2 C30 -144.5(4)
O2 Na1 N2 C30 -19.1(4)
O1 Na1 N2 C30 -56.1(4)
O5 Na1 N2 C30 179.0(4)
O3 Na1 N2 C30 59.7(4)
O4 Na1 N2 C42 -143.4(4)
O6 Na1 N2 C42 -23.9(4)
O2 Na1 N2 C42 101.4(4)
O1 Na1 N2 C42 64.4(4)
O5 Na1 N2 C42 -60.4(4)
O3 Na1 N2 C42 -179.7(4)
O4 Na1 N2 C36 -24.4(4)
O6 Na1 N2 C36 95.1(4)
O2 Na1 N2 C36 -139.6(4)
O1 Na1 N2 C36 -176.6(4)
O5 Na1 N2 C36 58.6(4)
O3 Na1 N2 C36 -60.7(4)
